data_2226252
loop_
_publ_author_name
'Shawish, Hana Bashir'
'Maah, M. Jamil'
'Ng, Seik Weng'

_publ_section_title
;
 1-(2,3,4-Trihydroxybenzylidene)thiosemicarbazide
;
_journal_coeditor_code PK2242
_journal_issue 6
_journal_name_full 'Acta Crystallographica Section E'
_journal_page_first o1278
_journal_paper_doi 10.1107/S1600536810015850
_journal_volume 66
_journal_year 2010
_chemical_formula_iupac 'C8 H9 N3 O3 S'
_chemical_formula_moiety 'C8 H9 N3 O3 S'
_chemical_formula_sum 'C8 H9 N3 O3 S'
_chemical_formula_weight 227.24
_chemical_name_systematic
;
1-(2,3,4-Trihydroxybenzylidene)thiosemicarbazide
;
_space_group_IT_number 2
_symmetry_cell_setting triclinic
_symmetry_space_group_name_Hall '-P 1'
_symmetry_space_group_name_H-M 'P -1'
_atom_sites_solution_hydrogens geom
_atom_sites_solution_primary direct
_atom_sites_solution_secondary difmap
_audit_creation_method SHELXL-97
_cell_angle_alpha 68.9690(10)
_cell_angle_beta 87.4870(10)
_cell_angle_gamma 77.1610(10)
_cell_formula_units_Z 6
_cell_length_a 10.3121(10)
_cell_length_b 11.8797(12)
_cell_length_c 12.4037(12)
_cell_measurement_reflns_used 2924
_cell_measurement_temperature 100(2)
_cell_measurement_theta_max 28.1
_cell_measurement_theta_min 2.6
_cell_volume 1381.8(2)
_computing_cell_refinement 'SAINT (Bruker, 2009)'
_computing_data_collection 'APEX2 (Bruker, 2009)'
_computing_data_reduction 'SAINT (Bruker, 2009)'
_computing_molecular_graphics 'X-SEED (Barbour, 2001)'
_computing_publication_material 'publCIF (Westrip, 2010)'
_computing_structure_refinement 'SHELXL97 (Sheldrick, 2008)'
_computing_structure_solution 'SHELXS97 (Sheldrick, 2008)'
_diffrn_ambient_temperature 100(2)
_diffrn_measured_fraction_theta_full 0.995
_diffrn_measured_fraction_theta_max 0.995
_diffrn_measurement_device_type 'Bruker SMART APEX diffractometer'
_diffrn_measurement_method '\w scans'
_diffrn_radiation_monochromator graphite
_diffrn_radiation_source 'fine-focus sealed tube'
_diffrn_radiation_type MoK\a
_diffrn_radiation_wavelength 0.71073
_diffrn_reflns_av_R_equivalents 0.0330
_diffrn_reflns_av_sigmaI/netI 0.0538
_diffrn_reflns_limit_h_max 12
_diffrn_reflns_limit_h_min -13
_diffrn_reflns_limit_k_max 15
_diffrn_reflns_limit_k_min -15
_diffrn_reflns_limit_l_max 16
_diffrn_reflns_limit_l_min -16
_diffrn_reflns_number 13248
_diffrn_reflns_theta_full 27.50
_diffrn_reflns_theta_max 27.50
_diffrn_reflns_theta_min 1.76
_diffrn_standards_number 0
_exptl_absorpt_coefficient_mu 0.341
_exptl_absorpt_correction_T_max 0.993
_exptl_absorpt_correction_T_min 0.890
_exptl_absorpt_correction_type multi-scan
_exptl_absorpt_process_details '(SADABS; Sheldrick, 1996)'
_exptl_crystal_colour 'pale brown'
_exptl_crystal_density_diffrn 1.639
_exptl_crystal_density_method 'not measured'
_exptl_crystal_description Plate
_exptl_crystal_F_000 708
_exptl_crystal_size_max 0.35
_exptl_crystal_size_mid 0.10
_exptl_crystal_size_min 0.02
_refine_diff_density_max 0.382
_refine_diff_density_min -0.373
_refine_ls_extinction_method none
_refine_ls_goodness_of_fit_ref 1.020
_refine_ls_hydrogen_treatment mixed
_refine_ls_matrix_type full
_refine_ls_number_parameters 478
_refine_ls_number_reflns 6327
_refine_ls_number_restraints 18
_refine_ls_restrained_S_all 1.019
_refine_ls_R_factor_all 0.0694
_refine_ls_R_factor_gt 0.0422
_refine_ls_shift/su_max 0.000
_refine_ls_shift/su_mean 0.000
_refine_ls_structure_factor_coef Fsqd
_refine_ls_weighting_details 'calc w=1/[\s^2^(Fo^2^)+(0.0572P)^2^+0.0368P] where P=(Fo^2^+2Fc^2^)/3'
_refine_ls_weighting_scheme calc
_refine_ls_wR_factor_gt 0.0992
_refine_ls_wR_factor_ref 0.1138
_reflns_number_gt 4487
_reflns_number_total 6327
_reflns_threshold_expression I>2\s(I)
_cod_data_source_file pk2242.cif
_cod_data_source_block I
_cod_depositor_comments
;
The following automatic conversions were performed:
'_symmetry_cell_setting' value 'Triclinic' changed to 'triclinic'
according to '/home/saulius/struct/CIF-dictionaries/cif_core.dic'
dictionary named 'cif_core.dic' version 2.4.1 from
2010-06-29.

'_exptl_absorpt_correction_type' value 'Multi-scan' changed
to 'multi-scan' according to
'/home/saulius/struct/CIF-dictionaries/cif_core.dic' dictionary named
'cif_core.dic' version 2.4.1 from 2010-06-29.

Automatic conversion script
Id: cif_fix_enum 1527 2010-12-29 10:47:43Z saulius 
;
_cod_database_code 2226252
_cod_database_fobs_code 2226252

loop_
_symmetry_equiv_pos_as_xyz
'x, y, z'
'-x, -y, -z'

loop_
_atom_site_type_symbol
_atom_site_label
_atom_site_fract_x
_atom_site_fract_y
_atom_site_fract_z
_atom_site_U_iso_or_equiv
_atom_site_adp_type
_atom_site_calc_flag
_atom_site_refinement_flags
_atom_site_occupancy
_atom_site_disorder_assembly
_atom_site_disorder_group
S S1 0.04483(6) 0.85739(5) 0.67520(4) 0.01600(14) Uani d . 1 . .
S S2 0.39952(6) 0.72567(5) 0.55744(5) 0.01715(14) Uani d . 1 . .
S S3 0.32855(6) 1.02438(5) 0.19484(5) 0.01889(15) Uani d . 1 . .
O O1 0.02467(17) 0.58729(14) 0.32793(12) 0.0171(4) Uani d D 1 . .
H H1 0.030(3) 0.622(2) 0.3749(19) 0.033(8) Uiso d D 1 . .
O O2 -0.01767(17) 0.52286(14) 0.14650(13) 0.0185(4) Uani d D 1 . .
H H2 0.023(3) 0.489(3) 0.103(2) 0.048(10) Uiso d D 1 . .
O O3 0.00587(16) 0.67307(14) -0.07208(12) 0.0165(3) Uani d D 1 . .
H H3 0.019(3) 0.725(2) -0.1352(14) 0.031(8) Uiso d D 1 . .
O O4 0.30904(16) 0.48727(14) 0.20588(12) 0.0159(3) Uani d D 1 . .
H H4 0.325(3) 0.514(3) 0.257(2) 0.054(10) Uiso d D 1 . .
O O5 0.23954(17) 0.43594(14) 0.02850(13) 0.0180(4) Uani d D 1 . .
H H5 0.218(3) 0.438(3) -0.0364(14) 0.063(11) Uiso d D 1 . .
O O6 0.30786(16) 0.55735(14) -0.19098(13) 0.0166(3) Uani d D 1 . .
H H6 0.326(3) 0.607(2) -0.2539(13) 0.030(8) Uiso d D 1 . .
O O7 0.27294(17) 1.30858(14) 0.54062(13) 0.0184(4) Uani d D 1 . .
H H7 0.287(3) 1.270(2) 0.496(2) 0.038(9) Uiso d D 1 . .
O O8 0.27623(17) 1.38726(14) 0.71552(13) 0.0182(4) Uani d D 1 . .
H H8 0.284(3) 1.399(3) 0.7771(16) 0.051(10) Uiso d D 1 . .
O O9 0.28539(16) 1.23273(14) 0.93746(12) 0.0168(3) Uani d D 1 . .
H H9 0.294(3) 1.1754(17) 1.0024(12) 0.025(7) Uiso d D 1 . .
N N1 0.05073(18) 0.77060(16) 0.39755(14) 0.0124(4) Uani d . 1 . .
N N2 0.05168(19) 0.83290(16) 0.47275(15) 0.0131(4) Uani d D 1 . .
H H21 0.045(2) 0.9116(10) 0.445(2) 0.024(7) Uiso d D 1 . .
N N3 0.0408(2) 0.65715(17) 0.62610(16) 0.0194(4) Uani d D 1 . .
H H31 0.033(3) 0.620(2) 0.6981(10) 0.036(8) Uiso d D 1 . .
H H32 0.038(2) 0.6192(19) 0.5797(17) 0.018(7) Uiso d D 1 . .
N N4 0.39153(18) 0.64797(15) 0.27613(15) 0.0126(4) Uani d . 1 . .
N N5 0.40933(19) 0.70383(17) 0.35334(15) 0.0135(4) Uani d D 1 . .
H H51 0.425(3) 0.7772(14) 0.324(2) 0.045(9) Uiso d D 1 . .
N N6 0.3389(2) 0.54900(17) 0.49721(16) 0.0177(4) Uani d D 1 . .
H H61 0.325(2) 0.510(2) 0.5681(10) 0.020(7) Uiso d D 1 . .
H H62 0.334(2) 0.515(2) 0.4482(16) 0.019(7) Uiso d D 1 . .
N N7 0.30054(19) 1.11133(16) 0.47366(15) 0.0153(4) Uani d . 1 . .
N N8 0.3167(2) 1.04604(17) 0.39915(15) 0.0163(4) Uani d D 1 . .
H H81 0.337(2) 0.9667(9) 0.425(2) 0.019(7) Uiso d D 1 . .
N N9 0.2893(2) 1.22846(17) 0.24562(16) 0.0200(4) Uani d D 1 . .
H H91 0.284(2) 1.270(2) 0.1728(9) 0.024(7) Uiso d D 1 . .
H H92 0.278(3) 1.265(2) 0.2949(18) 0.034(8) Uiso d D 1 . .
C C1 0.0359(2) 0.66793(19) 0.21952(17) 0.0121(4) Uani d . 1 . .
C C2 0.0183(2) 0.63384(18) 0.12652(18) 0.0129(4) Uani d . 1 . .
C C3 0.0300(2) 0.71265(19) 0.01372(17) 0.0123(4) Uani d . 1 . .
C C4 0.0646(2) 0.82510(19) -0.00648(18) 0.0139(5) Uani d . 1 . .
H H4A 0.0770 0.8772 -0.0829 0.017 Uiso calc R 1 . .
C C5 0.0806(2) 0.85971(19) 0.08633(17) 0.0129(4) Uani d . 1 . .
H H5A 0.1033 0.9368 0.0726 0.015 Uiso calc R 1 . .
C C6 0.0645(2) 0.78427(19) 0.19995(17) 0.0117(4) Uani d . 1 . .
C C7 0.0709(2) 0.83158(19) 0.29141(17) 0.0123(4) Uani d . 1 . .
H H7A 0.0908 0.9106 0.2726 0.015 Uiso calc R 1 . .
C C8 0.0451(2) 0.77519(19) 0.58732(18) 0.0136(5) Uani d . 1 . .
C C9 0.3408(2) 0.55759(19) 0.09885(17) 0.0125(4) Uani d . 1 . .
C C10 0.3076(2) 0.52858(18) 0.00573(18) 0.0129(4) Uani d . 1 . .
C C11 0.3422(2) 0.59381(19) -0.10491(17) 0.0120(4) Uani d . 1 . .
C C12 0.4069(2) 0.68949(19) -0.12458(18) 0.0138(5) Uani d . 1 . .
H H12 0.4322 0.7323 -0.2002 0.017 Uiso calc R 1 . .
C C13 0.4343(2) 0.72205(19) -0.03270(18) 0.0135(4) Uani d . 1 . .
H H13 0.4767 0.7889 -0.0463 0.016 Uiso calc R 1 . .
C C14 0.4006(2) 0.65829(19) 0.07964(17) 0.0119(4) Uani d . 1 . .
C C15 0.4214(2) 0.70176(19) 0.17123(18) 0.0126(4) Uani d . 1 . .
H H15 0.4584 0.7725 0.1532 0.015 Uiso calc R 1 . .
C C16 0.3804(2) 0.65349(19) 0.46518(18) 0.0130(4) Uani d . 1 . .
C C17 0.2798(2) 1.22282(19) 0.64927(18) 0.0135(4) Uani d . 1 . .
C C18 0.2795(2) 1.26454(19) 0.74128(18) 0.0134(5) Uani d . 1 . .
C C19 0.2838(2) 1.1822(2) 0.85449(18) 0.0134(4) Uani d . 1 . .
C C20 0.2863(2) 1.0579(2) 0.87772(18) 0.0152(5) Uani d . 1 . .
H H20 0.2871 1.0021 0.9551 0.018 Uiso calc R 1 . .
C C21 0.2877(2) 1.0171(2) 0.78646(18) 0.0153(5) Uani d . 1 . .
H H21a 0.2898 0.9324 0.8020 0.018 Uiso calc R 1 . .
C C22 0.2860(2) 1.09729(19) 0.67167(18) 0.0133(4) Uani d . 1 . .
C C23 0.2966(2) 1.0449(2) 0.58130(18) 0.0146(5) Uani d . 1 . .
H H23 0.3008 0.9590 0.6023 0.018 Uiso calc R 1 . .
C C24 0.3104(2) 1.1070(2) 0.28385(18) 0.0149(5) Uani d . 1 . .

loop_
_atom_site_aniso_label
_atom_site_aniso_U_11
_atom_site_aniso_U_22
_atom_site_aniso_U_33
_atom_site_aniso_U_12
_atom_site_aniso_U_13
_atom_site_aniso_U_23
S1 0.0281(4) 0.0122(3) 0.0102(2) -0.0063(2) 0.0013(2) -0.0060(2)
S2 0.0270(4) 0.0164(3) 0.0125(3) -0.0084(2) 0.0028(2) -0.0086(2)
S3 0.0312(4) 0.0155(3) 0.0128(3) -0.0074(2) 0.0010(2) -0.0070(2)
O1 0.0326(10) 0.0128(8) 0.0088(7) -0.0099(7) 0.0009(7) -0.0042(6)
O2 0.0340(11) 0.0120(8) 0.0157(8) -0.0124(7) 0.0038(7) -0.0083(6)
O3 0.0283(10) 0.0156(8) 0.0096(7) -0.0104(7) 0.0011(7) -0.0059(6)
O4 0.0279(10) 0.0134(8) 0.0093(7) -0.0097(7) 0.0017(6) -0.0046(6)
O5 0.0321(10) 0.0160(8) 0.0105(7) -0.0138(7) -0.0001(7) -0.0052(6)
O6 0.0286(10) 0.0147(8) 0.0097(7) -0.0082(7) 0.0000(7) -0.0061(6)
O7 0.0345(11) 0.0124(8) 0.0108(7) -0.0075(7) 0.0019(7) -0.0060(6)
O8 0.0319(10) 0.0132(8) 0.0141(8) -0.0097(7) 0.0035(7) -0.0079(6)
O9 0.0257(10) 0.0178(8) 0.0099(7) -0.0080(7) 0.0008(7) -0.0066(6)
N1 0.0151(10) 0.0125(9) 0.0122(9) -0.0039(7) -0.0017(7) -0.0068(7)
N2 0.0222(11) 0.0088(9) 0.0109(8) -0.0041(8) -0.0001(7) -0.0063(7)
N3 0.0399(13) 0.0113(9) 0.0096(9) -0.0090(9) -0.0003(9) -0.0047(7)
N4 0.0171(10) 0.0107(9) 0.0128(9) -0.0025(7) -0.0020(7) -0.0075(7)
N5 0.0200(11) 0.0111(9) 0.0135(9) -0.0057(8) 0.0003(7) -0.0079(7)
N6 0.0321(12) 0.0126(9) 0.0107(9) -0.0083(8) 0.0021(8) -0.0049(8)
N7 0.0226(11) 0.0114(9) 0.0154(9) -0.0053(8) 0.0004(8) -0.0082(7)
N8 0.0303(12) 0.0092(9) 0.0117(9) -0.0059(8) 0.0005(8) -0.0056(7)
N9 0.0373(13) 0.0114(9) 0.0119(9) -0.0077(9) -0.0011(9) -0.0034(8)
C1 0.0140(12) 0.0109(10) 0.0107(10) -0.0023(8) 0.0013(8) -0.0035(8)
C2 0.0151(12) 0.0091(10) 0.0156(10) -0.0040(8) 0.0003(9) -0.0048(8)
C3 0.0131(12) 0.0138(10) 0.0118(10) -0.0033(9) 0.0002(8) -0.0065(8)
C4 0.0166(12) 0.0126(10) 0.0109(10) -0.0040(9) 0.0014(8) -0.0018(8)
C5 0.0161(12) 0.0087(10) 0.0146(10) -0.0035(8) -0.0004(8) -0.0044(8)
C6 0.0117(11) 0.0104(10) 0.0137(10) -0.0022(8) -0.0005(8) -0.0051(8)
C7 0.0132(12) 0.0102(10) 0.0143(10) -0.0039(8) -0.0018(8) -0.0044(8)
C8 0.0165(12) 0.0136(10) 0.0121(10) -0.0044(9) 0.0006(8) -0.0056(8)
C9 0.0150(12) 0.0112(10) 0.0104(9) -0.0009(8) 0.0011(8) -0.0040(8)
C10 0.0169(12) 0.0077(10) 0.0150(10) -0.0043(9) 0.0004(8) -0.0042(8)
C11 0.0161(12) 0.0107(10) 0.0109(10) -0.0014(8) -0.0020(8) -0.0064(8)
C12 0.0165(12) 0.0125(10) 0.0124(10) -0.0039(9) 0.0015(8) -0.0041(8)
C13 0.0132(12) 0.0111(10) 0.0156(10) -0.0022(8) -0.0016(8) -0.0040(8)
C14 0.0135(12) 0.0105(10) 0.0129(10) -0.0018(8) -0.0020(8) -0.0056(8)
C15 0.0138(12) 0.0108(10) 0.0144(10) -0.0021(8) -0.0016(8) -0.0059(8)
C16 0.0143(12) 0.0113(10) 0.0128(10) -0.0006(9) -0.0007(8) -0.0046(8)
C17 0.0160(12) 0.0123(10) 0.0116(10) -0.0041(9) 0.0001(8) -0.0031(8)
C18 0.0163(12) 0.0120(10) 0.0148(10) -0.0057(9) 0.0017(9) -0.0067(8)
C19 0.0118(12) 0.0181(11) 0.0134(10) -0.0050(9) 0.0033(8) -0.0085(9)
C20 0.0179(13) 0.0149(11) 0.0112(10) -0.0045(9) 0.0011(9) -0.0025(8)
C21 0.0202(13) 0.0102(10) 0.0161(11) -0.0048(9) 0.0007(9) -0.0044(8)
C22 0.0148(12) 0.0125(10) 0.0145(10) -0.0045(9) 0.0005(8) -0.0063(8)
C23 0.0171(12) 0.0123(10) 0.0165(11) -0.0046(9) -0.0007(9) -0.0066(9)
C24 0.0174(12) 0.0155(11) 0.0136(10) -0.0068(9) 0.0002(9) -0.0052(9)

loop_
_atom_type_symbol
_atom_type_description
_atom_type_scat_dispersion_real
_atom_type_scat_dispersion_imag
_atom_type_scat_source
C C 0.0033 0.0016 'International Tables Vol C Tables 4.2.6.8 and 6.1.1.4'
H H 0.0000 0.0000 'International Tables Vol C Tables 4.2.6.8 and 6.1.1.4'
N N 0.0061 0.0033 'International Tables Vol C Tables 4.2.6.8 and 6.1.1.4'
O O 0.0106 0.0060 'International Tables Vol C Tables 4.2.6.8 and 6.1.1.4'
S S 0.1246 0.1234 'International Tables Vol C Tables 4.2.6.8 and 6.1.1.4'

loop_
_geom_angle_atom_site_label_1
_geom_angle_atom_site_label_2
_geom_angle_atom_site_label_3
_geom_angle_site_symmetry_1
_geom_angle_site_symmetry_3
_geom_angle
_geom_angle_publ_flag
C1 O1 H1 . . 108.4(19) ?
C2 O2 H2 . . 110(2) ?
C3 O3 H3 . . 108.4(19) ?
C9 O4 H4 . . 112(2) ?
C10 O5 H5 . . 104(2) ?
C11 O6 H6 . . 107.5(19) ?
C17 O7 H7 . . 106(2) ?
C18 O8 H8 . . 109(2) ?
C19 O9 H9 . . 108.1(18) ?
C7 N1 N2 . . 114.97(17) ?
C8 N2 N1 . . 120.71(17) ?
C8 N2 H21 . . 119.4(17) ?
N1 N2 H21 . . 119.2(17) ?
C8 N3 H31 . . 119.2(19) ?
C8 N3 H32 . . 121.1(16) ?
H31 N3 H32 . . 119(2) ?
C15 N4 N5 . . 116.06(18) ?
C16 N5 N4 . . 119.95(18) ?
C16 N5 H51 . . 122.7(19) ?
N4 N5 H51 . . 116.4(19) ?
C16 N6 H61 . . 121.8(17) ?
C16 N6 H62 . . 119.6(17) ?
H61 N6 H62 . . 118(2) ?
C23 N7 N8 . . 114.78(18) ?
C24 N8 N7 . . 120.06(18) ?
C24 N8 H81 . . 118.3(16) ?
N7 N8 H81 . . 121.4(16) ?
C24 N9 H91 . . 120.2(17) ?
C24 N9 H92 . . 118.8(18) ?
H91 N9 H92 . . 121(2) ?
O1 C1 C2 . . 118.45(19) ?
O1 C1 C6 . . 121.89(18) ?
C2 C1 C6 . . 119.65(19) ?
O2 C2 C1 . . 119.04(18) ?
O2 C2 C3 . . 120.19(18) ?
C1 C2 C3 . . 120.69(19) ?
O3 C3 C4 . . 123.43(18) ?
O3 C3 C2 . . 116.36(18) ?
C4 C3 C2 . . 120.20(19) ?
C5 C4 C3 . . 119.01(19) ?
C5 C4 H4A . . 120.5 ?
C3 C4 H4A . . 120.5 ?
C4 C5 C6 . . 121.78(19) ?
C4 C5 H5A . . 119.1 ?
C6 C5 H5A . . 119.1 ?
C5 C6 C1 . . 118.54(19) ?
C5 C6 C7 . . 118.53(19) ?
C1 C6 C7 . . 122.85(19) ?
N1 C7 C6 . . 122.49(19) ?
N1 C7 H7A . . 118.8 ?
C6 C7 H7A . . 118.8 ?
N3 C8 N2 . . 118.19(19) ?
N3 C8 S1 . . 123.33(16) ?
N2 C8 S1 . . 118.47(16) ?
O4 C9 C10 . . 117.13(19) ?
O4 C9 C14 . . 122.83(19) ?
C10 C9 C14 . . 120.01(19) ?
O5 C10 C11 . . 122.75(19) ?
O5 C10 C9 . . 117.48(19) ?
C11 C10 C9 . . 119.76(19) ?
O6 C11 C12 . . 123.38(19) ?
O6 C11 C10 . . 115.75(19) ?
C12 C11 C10 . . 120.87(19) ?
C13 C12 C11 . . 119.3(2) ?
C13 C12 H12 . . 120.3 ?
C11 C12 H12 . . 120.3 ?
C12 C13 C14 . . 121.2(2) ?
C12 C13 H13 . . 119.4 ?
C14 C13 H13 . . 119.4 ?
C13 C14 C9 . . 118.70(19) ?
C13 C14 C15 . . 119.20(19) ?
C9 C14 C15 . . 122.01(19) ?
N4 C15 C14 . . 122.3(2) ?
N4 C15 H15 . . 118.9 ?
C14 C15 H15 . . 118.9 ?
N6 C16 N5 . . 117.59(19) ?
N6 C16 S2 . . 123.38(16) ?
N5 C16 S2 . . 119.03(16) ?
O7 C17 C18 . . 117.13(19) ?
O7 C17 C22 . . 123.12(19) ?
C18 C17 C22 . . 119.74(19) ?
O8 C18 C19 . . 122.09(19) ?
O8 C18 C17 . . 117.80(18) ?
C19 C18 C17 . . 120.11(19) ?
O9 C19 C18 . . 115.08(19) ?
O9 C19 C20 . . 124.29(19) ?
C18 C19 C20 . . 120.6(2) ?
C21 C20 C19 . . 118.9(2) ?
C21 C20 H20 . . 120.5 ?
C19 C20 H20 . . 120.5 ?
C20 C21 C22 . . 121.8(2) ?
C20 C21 H21a . . 119.1 ?
C22 C21 H21a . . 119.1 ?
C21 C22 C17 . . 118.79(19) ?
C21 C22 C23 . . 118.05(19) ?
C17 C22 C23 . . 123.11(19) ?
N7 C23 C22 . . 122.12(19) ?
N7 C23 H23 . . 118.9 ?
C22 C23 H23 . . 118.9 ?
N9 C24 N8 . . 118.0(2) ?
N9 C24 S3 . . 123.12(17) ?
N8 C24 S3 . . 118.90(16) ?

loop_
_geom_bond_atom_site_label_1
_geom_bond_atom_site_label_2
_geom_bond_site_symmetry_2
_geom_bond_distance
_geom_bond_publ_flag
S1 C8 . 1.704(2) ?
S2 C16 . 1.698(2) ?
S3 C24 . 1.702(2) ?
O1 C1 . 1.360(2) ?
O1 H1 . 0.836(10) ?
O2 C2 . 1.383(2) ?
O2 H2 . 0.834(10) ?
O3 C3 . 1.360(2) ?
O3 H3 . 0.833(10) ?
O4 C9 . 1.362(2) ?
O4 H4 . 0.835(10) ?
O5 C10 . 1.374(2) ?
O5 H5 . 0.831(10) ?
O6 C11 . 1.373(2) ?
O6 H6 . 0.835(10) ?
O7 C17 . 1.360(2) ?
O7 H7 . 0.830(10) ?
O8 C18 . 1.369(2) ?
O8 H8 . 0.837(10) ?
O9 C19 . 1.367(2) ?
O9 H9 . 0.840(10) ?
N1 C7 . 1.288(3) ?
N1 N2 . 1.385(2) ?
N2 C8 . 1.344(3) ?
N2 H21 . 0.860(10) ?
N3 C8 . 1.320(3) ?
N3 H31 . 0.851(10) ?
N3 H32 . 0.853(10) ?
N4 C15 . 1.285(3) ?
N4 N5 . 1.385(2) ?
N5 C16 . 1.349(3) ?
N5 H51 . 0.865(10) ?
N6 C16 . 1.323(3) ?
N6 H61 . 0.858(10) ?
N6 H62 . 0.849(10) ?
N7 C23 . 1.288(3) ?
N7 N8 . 1.388(2) ?
N8 C24 . 1.348(3) ?
N8 H81 . 0.858(10) ?
N9 C24 . 1.316(3) ?
N9 H91 . 0.857(10) ?
N9 H92 . 0.861(10) ?
C1 C2 . 1.383(3) ?
C1 C6 . 1.411(3) ?
C2 C3 . 1.394(3) ?
C3 C4 . 1.392(3) ?
C4 C5 . 1.381(3) ?
C4 H4A . 0.9500 ?
C5 C6 . 1.399(3) ?
C5 H5A . 0.9500 ?
C6 C7 . 1.445(3) ?
C7 H7A . 0.9500 ?
C9 C10 . 1.394(3) ?
C9 C14 . 1.406(3) ?
C10 C11 . 1.389(3) ?
C11 C12 . 1.385(3) ?
C12 C13 . 1.386(3) ?
C12 H12 . 0.9500 ?
C13 C14 . 1.398(3) ?
C13 H13 . 0.9500 ?
C14 C15 . 1.447(3) ?
C15 H15 . 0.9500 ?
C17 C18 . 1.398(3) ?
C17 C22 . 1.402(3) ?
C18 C19 . 1.390(3) ?
C19 C20 . 1.394(3) ?
C20 C21 . 1.380(3) ?
C20 H20 . 0.9500 ?
C21 C22 . 1.399(3) ?
C21 H21a . 0.9500 ?
C22 C23 . 1.454(3) ?
C23 H23 . 0.9500 ?

loop_
_geom_hbond_atom_site_label_D
_geom_hbond_atom_site_label_H
_geom_hbond_atom_site_label_A
_geom_hbond_site_symmetry_A
_geom_hbond_distance_DH
_geom_hbond_distance_HA
_geom_hbond_distance_DA
_geom_hbond_angle_DHA
_geom_hbond_publ_flag
O1 H1 N1 . 0.840(10) 1.94(2) 2.682(2) 147(3) yes
O2 H2 O3 2_565 0.830(10) 2.17(2) 2.773(2) 129(3) yes
O3 H3 S1 1_554 0.830(10) 2.360(10) 3.184(2) 173(3) yes
O4 H4 N4 . 0.840(10) 1.96(2) 2.666(2) 141(3) yes
O5 H5 O6 . 0.830(10) 2.24(3) 2.730(2) 118(3) yes
O6 H6 S2 1_554 0.840(10) 2.450(10) 3.276(2) 172(2) yes
O7 H7 N7 . 0.830(10) 1.97(2) 2.710(2) 148(3) yes
O8 H8 O9 . 0.840(10) 2.24(3) 2.697(2) 114(2) yes
O9 H9 S3 1_556 0.840(10) 2.400(10) 3.237(2) 174(2) yes
N3 H31 O2 2_566 0.850(10) 2.090(10) 2.902(2) 159(3) yes
N6 H61 O8 1_545 0.860(10) 2.010(10) 2.847(2) 164(2) yes
N9 H91 O5 1_565 0.860(10) 2.11(2) 2.896(2) 153(2) yes

loop_
_geom_torsion_atom_site_label_1
_geom_torsion_atom_site_label_2
_geom_torsion_atom_site_label_3
_geom_torsion_atom_site_label_4
_geom_torsion_site_symmetry_1
_geom_torsion_site_symmetry_2
_geom_torsion_site_symmetry_3
_geom_torsion_site_symmetry_4
_geom_torsion
_geom_torsion_publ_flag
C7 N1 N2 C8 . . . . -173.3(2) ?
C15 N4 N5 C16 . . . . 179.99(19) ?
C23 N7 N8 C24 . . . . 174.1(2) ?
O1 C1 C2 O2 . . . . 3.8(3) ?
C6 C1 C2 O2 . . . . -176.09(19) ?
O1 C1 C2 C3 . . . . -179.37(19) ?
C6 C1 C2 C3 . . . . 0.8(3) ?
O2 C2 C3 O3 . . . . -0.7(3) ?
C1 C2 C3 O3 . . . . -177.53(19) ?
O2 C2 C3 C4 . . . . 179.20(19) ?
C1 C2 C3 C4 . . . . 2.4(3) ?
O3 C3 C4 C5 . . . . 176.8(2) ?
C2 C3 C4 C5 . . . . -3.1(3) ?
C3 C4 C5 C6 . . . . 0.7(3) ?
C4 C5 C6 C1 . . . . 2.4(3) ?
C4 C5 C6 C7 . . . . -174.4(2) ?
O1 C1 C6 C5 . . . . 177.06(19) ?
C2 C1 C6 C5 . . . . -3.1(3) ?
O1 C1 C6 C7 . . . . -6.3(3) ?
C2 C1 C6 C7 . . . . 173.6(2) ?
N2 N1 C7 C6 . . . . -175.78(18) ?
C5 C6 C7 N1 . . . . 176.6(2) ?
C1 C6 C7 N1 . . . . -0.1(3) ?
N1 N2 C8 N3 . . . . 1.5(3) ?
N1 N2 C8 S1 . . . . -179.28(15) ?
O4 C9 C10 O5 . . . . 3.3(3) ?
C14 C9 C10 O5 . . . . -174.69(19) ?
O4 C9 C10 C11 . . . . -177.45(18) ?
C14 C9 C10 C11 . . . . 4.5(3) ?
O5 C10 C11 O6 . . . . -2.0(3) ?
C9 C10 C11 O6 . . . . 178.77(19) ?
O5 C10 C11 C12 . . . . 177.7(2) ?
C9 C10 C11 C12 . . . . -1.5(3) ?
O6 C11 C12 C13 . . . . 178.2(2) ?
C10 C11 C12 C13 . . . . -1.6(3) ?
C11 C12 C13 C14 . . . . 1.5(3) ?
C12 C13 C14 C9 . . . . 1.6(3) ?
C12 C13 C14 C15 . . . . -175.1(2) ?
O4 C9 C14 C13 . . . . 177.55(19) ?
C10 C9 C14 C13 . . . . -4.6(3) ?
O4 C9 C14 C15 . . . . -5.9(3) ?
C10 C9 C14 C15 . . . . 172.0(2) ?
N5 N4 C15 C14 . . . . -176.27(18) ?
C13 C14 C15 N4 . . . . 179.4(2) ?
C9 C14 C15 N4 . . . . 2.9(3) ?
N4 N5 C16 N6 . . . . 1.8(3) ?
N4 N5 C16 S2 . . . . -178.53(15) ?
O7 C17 C18 O8 . . . . -1.8(3) ?
C22 C17 C18 O8 . . . . 178.62(19) ?
O7 C17 C18 C19 . . . . 178.8(2) ?
C22 C17 C18 C19 . . . . -0.8(3) ?
O8 C18 C19 O9 . . . . -0.4(3) ?
C17 C18 C19 O9 . . . . 178.91(19) ?
O8 C18 C19 C20 . . . . 179.7(2) ?
C17 C18 C19 C20 . . . . -1.0(3) ?
O9 C19 C20 C21 . . . . -178.4(2) ?
C18 C19 C20 C21 . . . . 1.5(3) ?
C19 C20 C21 C22 . . . . -0.3(3) ?
C20 C21 C22 C17 . . . . -1.4(3) ?
C20 C21 C22 C23 . . . . 176.0(2) ?
O7 C17 C22 C21 . . . . -177.6(2) ?
C18 C17 C22 C21 . . . . 1.9(3) ?
O7 C17 C22 C23 . . . . 5.2(4) ?
C18 C17 C22 C23 . . . . -175.3(2) ?
N8 N7 C23 C22 . . . . 177.28(19) ?
C21 C22 C23 N7 . . . . -177.5(2) ?
C17 C22 C23 N7 . . . . -0.3(4) ?
N7 N8 C24 N9 . . . . 0.3(3) ?
N7 N8 C24 S3 . . . . -179.20(16) ?
